data_2233711
loop_
_publ_author_name
'Liu, Dong-liang'
'Li, Chen'
'Tian, Xin'
'Li, Song'
'Xiao, Tao'

_publ_section_title
;
 1-(2,4-Difluorophenyl)-2-(1<i>H</i>-1,2,4-triazol-1-yl)ethanol
;
_journal_coeditor_code ZQ2149
_journal_issue 2
_journal_name_full 'Acta Crystallographica Section E'
_journal_page_first o431
_journal_paper_doi 10.1107/S1600536812001110
_journal_volume 68
_journal_year 2012
_chemical_formula_iupac 'C10 H9 F2 N3 O'
_chemical_formula_moiety 'C10 H9 F2 N3 O'
_chemical_formula_sum 'C10 H9 F2 N3 O'
_chemical_formula_weight 225.20
_chemical_melting_point 395
_chemical_name_systematic
;
1-(2,4-Difluorophenyl)-2-(1<i>H</i>-1,2,4-triazol-1-yl)ethanol
;
_space_group_IT_number 15
_symmetry_cell_setting monoclinic
_symmetry_space_group_name_Hall '-C 2yc'
_symmetry_space_group_name_H-M 'C 1 2/c 1'
_atom_sites_solution_hydrogens geom
_atom_sites_solution_primary direct
_atom_sites_solution_secondary difmap
_audit_creation_method SHELXL-97
_cell_angle_alpha 90.00
_cell_angle_beta 94.84(3)
_cell_angle_gamma 90.00
_cell_formula_units_Z 8
_cell_length_a 14.261(3)
_cell_length_b 5.6150(11)
_cell_length_c 25.823(5)
_cell_measurement_reflns_used 25
_cell_measurement_temperature 293(2)
_cell_measurement_theta_max 13
_cell_measurement_theta_min 9
_cell_volume 2060.4(7)
_computing_cell_refinement 'CAD-4 EXPRESS (Enraf--Nonius, 1994)'
_computing_data_collection 'CAD-4 EXPRESS (Enraf--Nonius, 1994)'
_computing_data_reduction 'XCAD4 (Harms & Wocadlo, 1995)'
_computing_molecular_graphics 'PLATON (Spek, 2009)'
_computing_publication_material 'SHELXTL (Sheldrick, 2008)'
_computing_structure_refinement 'SHELXL97 (Sheldrick, 2008)'
_computing_structure_solution 'SHELXS97 (Sheldrick, 2008)'
_diffrn_ambient_temperature 293(2)
_diffrn_measured_fraction_theta_full 1.000
_diffrn_measured_fraction_theta_max 1.000
_diffrn_measurement_device_type 'Enraf--Nonius CAD-4'
_diffrn_measurement_method \w/2\q
_diffrn_radiation_monochromator graphite
_diffrn_radiation_source 'fine-focus sealed tube'
_diffrn_radiation_type MoK\a
_diffrn_radiation_wavelength 0.71073
_diffrn_reflns_av_R_equivalents 0.0350
_diffrn_reflns_av_sigmaI/netI 0.0369
_diffrn_reflns_limit_h_max 17
_diffrn_reflns_limit_h_min 0
_diffrn_reflns_limit_k_max 6
_diffrn_reflns_limit_k_min 0
_diffrn_reflns_limit_l_max 30
_diffrn_reflns_limit_l_min -31
_diffrn_reflns_number 1969
_diffrn_reflns_theta_full 25.37
_diffrn_reflns_theta_max 25.37
_diffrn_reflns_theta_min 1.58
_diffrn_standards_decay_% 1
_diffrn_standards_interval_count 200
_diffrn_standards_interval_time 120
_diffrn_standards_number 3
_exptl_absorpt_coefficient_mu 0.122
_exptl_absorpt_correction_T_max 0.988
_exptl_absorpt_correction_T_min 0.964
_exptl_absorpt_correction_type psi-scan
_exptl_absorpt_process_details '(North <i>et al.</i>, 1968)'
_exptl_crystal_colour colourless
_exptl_crystal_density_diffrn 1.452
_exptl_crystal_density_method 'not measured'
_exptl_crystal_description prism
_exptl_crystal_F_000 928
_exptl_crystal_size_max 0.30
_exptl_crystal_size_mid 0.10
_exptl_crystal_size_min 0.10
_refine_diff_density_max 0.168
_refine_diff_density_min -0.145
_refine_ls_extinction_method none
_refine_ls_goodness_of_fit_ref 1.005
_refine_ls_hydrogen_treatment mixed
_refine_ls_matrix_type full
_refine_ls_number_parameters 148
_refine_ls_number_reflns 1886
_refine_ls_number_restraints 3
_refine_ls_restrained_S_all 1.006
_refine_ls_R_factor_all 0.0993
_refine_ls_R_factor_gt 0.0508
_refine_ls_shift/su_max 0.000
_refine_ls_shift/su_mean 0.000
_refine_ls_structure_factor_coef Fsqd
_refine_ls_weighting_details 'w=1/[\s^2^(Fo^2^)+(0.0700P)^2^] where P=(Fo^2^+2Fc^2^)/3'
_refine_ls_weighting_scheme calc
_refine_ls_wR_factor_gt 0.1228
_refine_ls_wR_factor_ref 0.1432
_reflns_number_gt 1059
_reflns_number_total 1886
_reflns_threshold_expression I>2sigma(I)
_cod_data_source_file zq2149.cif
_cod_data_source_block I
_cod_original_sg_symbol_H-M 'C 2/c'
_cod_database_code 2233711
_cod_database_fobs_code 2233711

loop_
_symmetry_equiv_pos_as_xyz
x,y,z
-x,y,1/2-z
-x,-y,-z
x,-y,1/2+z
1/2+x,1/2+y,z
1/2-x,1/2+y,1/2-z
1/2-x,1/2-y,-z
1/2+x,1/2-y,1/2+z

loop_
_atom_site_type_symbol
_atom_site_label
_atom_site_fract_x
_atom_site_fract_y
_atom_site_fract_z
_atom_site_U_iso_or_equiv
_atom_site_adp_type
_atom_site_calc_flag
_atom_site_refinement_flags
_atom_site_occupancy
_atom_site_symmetry_multiplicity
O O 0.06636(12) 0.1378(4) 0.69742(7) 0.0730(6) Uani d U 1 1
H H0A 0.080(2) 0.037(5) 0.7204(11) 0.088 Uiso d . 1 1
N N1 0.25384(13) 0.1969(4) 0.66832(7) 0.0604(6) Uani d . 1 1
F F1 -0.20749(13) -0.0256(4) 0.49804(8) 0.1263(8) Uani d . 1 1
C C1 -0.05951(18) 0.1696(6) 0.60844(11) 0.0895(10) Uani d . 1 1
H H1A -0.0572 0.2907 0.6331 0.107 Uiso calc R 1 1
F F2 0.07930(15) -0.3219(4) 0.57292(8) 0.1337(9) Uani d . 1 1
N N2 0.30591(16) 0.0018(5) 0.68043(10) 0.0848(8) Uani d . 1 1
C C2 -0.13473(19) 0.1639(7) 0.57217(12) 0.0971(11) Uani d . 1 1
H H2B -0.1831 0.2752 0.5718 0.117 Uiso calc R 1 1
N N3 0.36133(15) 0.3146(5) 0.72719(8) 0.0787(7) Uani d . 1 1
C C3 -0.1347(2) -0.0224(7) 0.53496(12) 0.0873(10) Uani d . 1 1
C C4 -0.0688(2) -0.1827(6) 0.53470(12) 0.1006(11) Uani d . 1 1
H H4A -0.0714 -0.3041 0.5101 0.121 Uiso calc R 1 1
C C5 0.0087(2) -0.1631(5) 0.57445(11) 0.0821(9) Uani d . 1 1
C C6 0.01250(17) 0.0092(5) 0.61091(9) 0.0617(7) Uani d . 1 1
C C7 0.09468(17) 0.0301(5) 0.65216(9) 0.0604(7) Uani d U 1 1
H H7A 0.1195 -0.1292 0.6607 0.072 Uiso calc R 1 1
C C8 0.17176(16) 0.1809(5) 0.63143(9) 0.0686(7) Uani d U 1 1
H H8A 0.1898 0.1118 0.5993 0.082 Uiso calc R 1 1
H H8B 0.1477 0.3397 0.6238 0.082 Uiso calc R 1 1
C C9 0.36890(19) 0.0821(6) 0.71531(12) 0.0851(9) Uani d . 1 1
H H9A 0.4161 -0.0143 0.7311 0.102 Uiso calc R 1 1
C C10 0.2871(2) 0.3760(5) 0.69662(11) 0.0760(8) Uani d . 1 1
H H10A 0.2613 0.5282 0.6952 0.091 Uiso calc R 1 1

loop_
_atom_site_aniso_label
_atom_site_aniso_U_11
_atom_site_aniso_U_22
_atom_site_aniso_U_33
_atom_site_aniso_U_12
_atom_site_aniso_U_13
_atom_site_aniso_U_23
O 0.0753(11) 0.0893(15) 0.0522(10) 0.0145(11) -0.0081(8) 0.0017(10)
N1 0.0569(11) 0.0675(13) 0.0548(12) 0.0103(11) -0.0083(9) -0.0079(11)
F1 0.1093(14) 0.1456(18) 0.1112(15) -0.0102(13) -0.0652(12) 0.0063(13)
C1 0.0722(17) 0.121(3) 0.0707(18) 0.0322(19) -0.0212(14) -0.0251(19)
F2 0.1684(18) 0.0919(14) 0.1278(16) 0.0621(14) -0.0645(14) -0.0378(12)
N2 0.0710(14) 0.0808(16) 0.0969(18) 0.0165(13) -0.0257(13) -0.0199(14)
C2 0.0697(17) 0.141(3) 0.0767(19) 0.039(2) -0.0157(15) -0.005(2)
N3 0.0761(15) 0.095(2) 0.0616(13) -0.0125(14) -0.0126(11) -0.0080(13)
C3 0.0747(19) 0.104(2) 0.078(2) -0.0099(19) -0.0289(16) 0.0163(19)
C4 0.127(3) 0.073(2) 0.091(2) -0.002(2) -0.051(2) -0.0071(18)
C5 0.101(2) 0.0584(17) 0.0804(19) 0.0165(17) -0.0334(16) -0.0083(15)
C6 0.0612(14) 0.0680(16) 0.0533(14) 0.0083(14) -0.0098(11) 0.0007(13)
C7 0.0643(14) 0.0636(16) 0.0506(13) 0.0115(12) -0.0114(11) -0.0024(12)
C8 0.0683(15) 0.0824(18) 0.0519(13) 0.0105(14) -0.0147(11) 0.0038(14)
C9 0.0644(17) 0.102(3) 0.084(2) 0.0084(17) -0.0214(15) -0.0041(19)
C10 0.0809(18) 0.0693(18) 0.0763(19) -0.0009(15) -0.0025(15) -0.0094(16)

loop_
_atom_type_symbol
_atom_type_description
_atom_type_scat_dispersion_real
_atom_type_scat_dispersion_imag
_atom_type_scat_source
C C 0.0033 0.0016 'International Tables Vol C Tables 4.2.6.8 and 6.1.1.4'
H H 0.0000 0.0000 'International Tables Vol C Tables 4.2.6.8 and 6.1.1.4'
N N 0.0061 0.0033 'International Tables Vol C Tables 4.2.6.8 and 6.1.1.4'
O O 0.0106 0.0060 'International Tables Vol C Tables 4.2.6.8 and 6.1.1.4'
F F 0.0171 0.0103 'International Tables Vol C Tables 4.2.6.8 and 6.1.1.4'

loop_
_geom_angle_atom_site_label_1
_geom_angle_atom_site_label_2
_geom_angle_atom_site_label_3
_geom_angle
C7 O H0A 104(2)
C10 N1 N2 109.2(2)
C10 N1 C8 130.5(2)
N2 N1 C8 120.1(2)
C6 C1 C2 124.2(3)
C6 C1 H1A 117.9
C2 C1 H1A 117.9
C9 N2 N1 102.4(2)
C1 C2 C3 115.9(3)
C1 C2 H2B 122.0
C3 C2 H2B 122.0
C10 N3 C9 101.2(2)
C4 C3 F1 120.0(3)
C4 C3 C2 123.6(3)
F1 C3 C2 116.4(3)
C3 C4 C5 116.9(3)
C3 C4 H4A 121.6
C5 C4 H4A 121.6
F2 C5 C6 120.6(2)
F2 C5 C4 117.2(2)
C6 C5 C4 122.2(3)
C5 C6 C1 117.1(2)
C5 C6 C7 121.9(2)
C1 C6 C7 121.0(2)
O C7 C8 108.7(2)
O C7 C6 110.93(19)
C8 C7 C6 109.5(2)
O C7 H7A 109.2
C8 C7 H7A 109.2
C6 C7 H7A 109.2
N1 C8 C7 111.78(19)
N1 C8 H8A 109.3
C7 C8 H8A 109.3
N1 C8 H8B 109.3
C7 C8 H8B 109.3
H8A C8 H8B 107.9
N2 C9 N3 115.5(3)
N2 C9 H9A 122.2
N3 C9 H9A 122.2
N1 C10 N3 111.7(3)
N1 C10 H10A 124.1
N3 C10 H10A 124.1

loop_
_geom_bond_atom_site_label_1
_geom_bond_atom_site_label_2
_geom_bond_distance
O C7 1.405(3)
O H0A 0.83(3)
N1 C10 1.308(3)
N1 N2 1.345(3)
N1 C8 1.448(3)
F1 C3 1.349(3)
C1 C6 1.363(3)
C1 C2 1.364(3)
C1 H1A 0.9300
F2 C5 1.348(3)
N2 C9 1.298(3)
C2 C3 1.420(4)
C2 H2B 0.9300
N3 C10 1.312(3)
N3 C9 1.347(4)
C3 C4 1.302(4)
C4 C5 1.448(3)
C4 H4A 0.9300
C5 C6 1.348(3)
C6 C7 1.520(3)
C7 C8 1.520(4)
C7 H7A 0.9800
C8 H8A 0.9700
C8 H8B 0.9700
C9 H9A 0.9300
C10 H10A 0.9300

loop_
_geom_hbond_atom_site_label_D
_geom_hbond_atom_site_label_H
_geom_hbond_atom_site_label_A
_geom_hbond_site_symmetry_A
_geom_hbond_distance_DH
_geom_hbond_distance_HA
_geom_hbond_distance_DA
_geom_hbond_angle_DHA
_geom_hbond_publ_flag
O H0A N3 6_546 0.83(3) 1.98(3) 2.794(3) 169(3) yes
C8 H8B F2 1_565 0.9700 2.4600 3.388(4) 159.00 yes

loop_
_geom_torsion_atom_site_label_1
_geom_torsion_atom_site_label_2
_geom_torsion_atom_site_label_3
_geom_torsion_atom_site_label_4
_geom_torsion
C10 N1 N2 C9 -1.0(3)
C8 N1 N2 C9 -177.4(2)
C6 C1 C2 C3 -0.7(5)
C1 C2 C3 C4 0.9(5)
C1 C2 C3 F1 -178.2(3)
F1 C3 C4 C5 177.9(3)
C2 C3 C4 C5 -1.1(5)
C3 C4 C5 F2 -177.0(3)
C3 C4 C5 C6 1.3(5)
F2 C5 C6 C1 177.0(3)
C4 C5 C6 C1 -1.2(5)
F2 C5 C6 C7 -1.1(4)
C4 C5 C6 C7 -179.3(3)
C2 C1 C6 C5 0.9(5)
C2 C1 C6 C7 179.1(3)
C5 C6 C7 O -152.5(3)
C1 C6 C7 O 29.4(4)
C5 C6 C7 C8 87.5(3)
C1 C6 C7 C8 -90.6(3)
C10 N1 C8 C7 -108.9(3)
N2 N1 C8 C7 66.5(3)
O C7 C8 N1 61.5(3)
C6 C7 C8 N1 -177.2(2)
N1 N2 C9 N3 0.5(4)
C10 N3 C9 N2 0.2(4)
N2 N1 C10 N3 1.3(3)
C8 N1 C10 N3 177.1(2)
C9 N3 C10 N1 -0.9(3)

loop_
_cod_related_entry_id
_cod_related_entry_database
_cod_related_entry_code
1 ChemSpider 4932107
